data_4035025
loop_
_publ_author_name
'Wang, Shuni'
'Nian, Yong'
'Zhou, Shengbin'
'Wang, Jiang'
'Liu, Hong'

_publ_section_title
;
 Chemical Resolution of C, N-Unprotected \a-Substituted \b-Amino Acids
 Using Stable and Recyclable Proline-Derived Chiral Ligands.
;
_journal_issue 17
_journal_name_full 'The Journal of organic chemistry'
_journal_page_first 9870
_journal_page_last 9878
_journal_paper_doi 10.1021/acs.joc.8b01336
_journal_volume 83
_journal_year 2018
_chemical_absolute_configuration ad
_chemical_formula_sum 'C36 H32 Cl3 N3 Ni O3'
_chemical_formula_weight 719.70
_space_group_crystal_system monoclinic
_space_group_IT_number 4
_space_group_name_Hall 'P 2yb'
_space_group_name_H-M_alt 'P 1 21 1'
_atom_sites_solution_hydrogens geom
_audit_creation_method SHELXL-2013
_cell_angle_alpha 90
_cell_angle_beta 104.977(9)
_cell_angle_gamma 90
_cell_formula_units_Z 2
_cell_length_a 13.976(7)
_cell_length_b 8.894(4)
_cell_length_c 16.293(8)
_cell_measurement_reflns_used 791
_cell_measurement_temperature 293(2)
_cell_measurement_theta_max 34.164
_cell_measurement_theta_min 5.261
_cell_volume 1956.5(16)
_computing_cell_refinement 'Bruker SMART'
_computing_data_collection 'Bruker SMART'
_computing_data_reduction 'Bruker SHELXTL'
_computing_molecular_graphics 'Bruker SHELXTL'
_computing_publication_material 'Bruker SHELXTL'
_computing_structure_refinement 'SHELXL-2013 (Sheldrick, 2013)'
_computing_structure_solution 'Bruker SHELXTL'
_diffrn_ambient_temperature 293(2)
_diffrn_measured_fraction_theta_full 0.999
_diffrn_measured_fraction_theta_max 0.999
_diffrn_measurement_device_type 'CCD area detector'
_diffrn_measurement_method 'phi and omega scans'
_diffrn_radiation_type MoK\a
_diffrn_radiation_wavelength 0.71073
_diffrn_reflns_av_R_equivalents 0.0920
_diffrn_reflns_av_unetI/netI 0.2004
_diffrn_reflns_Laue_measured_fraction_full 0.999
_diffrn_reflns_Laue_measured_fraction_max 0.999
_diffrn_reflns_limit_h_max 16
_diffrn_reflns_limit_h_min -14
_diffrn_reflns_limit_k_max 10
_diffrn_reflns_limit_k_min -10
_diffrn_reflns_limit_l_max 19
_diffrn_reflns_limit_l_min -19
_diffrn_reflns_number 10906
_diffrn_reflns_point_group_measured_fraction_full 0.957
_diffrn_reflns_point_group_measured_fraction_max 0.955
_diffrn_reflns_theta_full 25.242
_diffrn_reflns_theta_max 25.499
_diffrn_reflns_theta_min 1.715
_exptl_absorpt_coefficient_mu 0.735
_exptl_absorpt_correction_T_max 0.7456
_exptl_absorpt_correction_T_min 0.5326
_exptl_absorpt_correction_type multi-scan
_exptl_absorpt_process_details sadabs
_exptl_crystal_colour red
_exptl_crystal_density_diffrn 1.222
_exptl_crystal_description prismatic
_exptl_crystal_F_000 744
_exptl_crystal_size_max 0.22
_exptl_crystal_size_mid 0.12
_exptl_crystal_size_min 0.06
_platon_squeeze_details
;
;
_refine_diff_density_max 0.484
_refine_diff_density_min -0.526
_refine_diff_density_rms 0.086
_refine_ls_abs_structure_details
; 
 Flack x determined using 909 quotients [(I+)-(I-)]/[(I+)+(I-)] 
 (Parsons and Flack (2004), Acta Cryst. A60, s61). 
;
_refine_ls_abs_structure_Flack 0.10(4)
_refine_ls_extinction_method none
_refine_ls_goodness_of_fit_ref 0.916
_refine_ls_hydrogen_treatment constr
_refine_ls_matrix_type full
_refine_ls_number_parameters 416
_refine_ls_number_reflns 6944
_refine_ls_number_restraints 1
_refine_ls_restrained_S_all 0.916
_refine_ls_R_factor_all 0.1605
_refine_ls_R_factor_gt 0.0860
_refine_ls_shift/su_max 0.000
_refine_ls_shift/su_mean 0.000
_refine_ls_structure_factor_coef Fsqd
_refine_ls_weighting_details 'w=1/[\s^2^(Fo^2^)+(0.0786P)^2^] where P=(Fo^2^+2Fc^2^)/3'
_refine_ls_weighting_scheme calc
_refine_ls_wR_factor_gt 0.1771
_refine_ls_wR_factor_ref 0.2048
_reflns_Friedel_coverage 0.786
_reflns_Friedel_fraction_full 0.908
_reflns_Friedel_fraction_max 0.903
_reflns_number_gt 3393
_reflns_number_total 6944
_reflns_threshold_expression 'I > 2\s(I)'
_cod_data_source_file jo8b01336_si_002.cif
_cod_data_source_block cd15068
_cod_original_cell_volume 1956.6(17)
_cod_original_sg_symbol_H-M 'P 21'
_cod_database_code 4035025
_shelx_space_group_comment
; 
The symmetry employed for this shelxl refinement is uniquely defined 
by the following loop, which should always be used as a source of 
symmetry information in preference to the above space-group names. 
They are only intended as comments. 
;
_shelxl_version_number 2013-4

loop_
_space_group_symop_operation_xyz
'x, y, z'
'-x, y+1/2, -z'

loop_
_atom_site_label
_atom_site_type_symbol
_atom_site_fract_x
_atom_site_fract_y
_atom_site_fract_z
_atom_site_U_iso_or_equiv
_atom_site_adp_type
_atom_site_occupancy
_atom_site_site_symmetry_order
_atom_site_calc_flag
_atom_site_refinement_flags_posn
_atom_site_refinement_flags_adp
Ni1 Ni 0.82830(11) 0.55869(19) 0.16300(9) 0.0356(4) Uani 1 1 d . .
O1 O 1.0239(8) 0.8703(14) 0.1487(6) 0.069(3) Uani 1 1 d . .
O2 O 0.8908(7) 0.7205(10) 0.1274(5) 0.045(2) Uani 1 1 d . .
O3 O 0.8026(9) 0.1309(11) 0.1957(8) 0.080(4) Uani 1 1 d . .
Cl1 Cl 0.4198(4) 0.3732(7) 0.3331(3) 0.1015(18) Uani 1 1 d . .
Cl2 Cl 0.5883(3) 1.0630(7) -0.0756(4) 0.127(2) Uani 1 1 d . .
Cl3 Cl 0.5470(4) 0.8798(5) 0.0770(4) 0.0991(17) Uani 1 1 d . .
N1 N 0.8043(8) 0.6678(12) 0.2567(7) 0.044(3) Uani 1 1 d . .
N2 N 0.7709(8) 0.3885(12) 0.1898(7) 0.045(3) Uani 1 1 d . .
N3 N 0.8476(8) 0.4369(12) 0.0659(6) 0.039(3) Uani 1 1 d . .
C1 C 0.9641(11) 0.7965(17) 0.1768(9) 0.043(4) Uani 1 1 d . .
C2 C 0.9696(9) 0.7905(17) 0.2705(8) 0.046(4) Uani 1 1 d . .
H2 H 0.9971 0.6923 0.2917 0.055 Uiso 1 1 calc R U
C3 C 0.8678(10) 0.8013(14) 0.2857(9) 0.047(4) Uani 1 1 d . .
H3A H 0.8748 0.8152 0.3461 0.057 Uiso 1 1 calc R U
H3B H 0.8347 0.8895 0.2566 0.057 Uiso 1 1 calc R U
C4 C 0.7349(10) 0.6343(16) 0.2931(8) 0.039(3) Uani 1 1 d . .
C5 C 0.6710(11) 0.5066(14) 0.2742(8) 0.042(3) Uani 1 1 d . .
C6 C 0.5853(11) 0.4933(18) 0.3068(9) 0.058(4) Uani 1 1 d . .
H6 H 0.5717 0.5717 0.3398 0.070 Uiso 1 1 calc R U
C7 C 0.5262(11) 0.380(2) 0.2935(10) 0.064(4) Uani 1 1 d . .
C8 C 0.5436(12) 0.2602(19) 0.2450(11) 0.071(5) Uani 1 1 d . .
H8 H 0.4992 0.1802 0.2342 0.086 Uiso 1 1 calc R U
C9 C 0.6236(11) 0.2569(17) 0.2131(9) 0.054(4) Uani 1 1 d . .
H9 H 0.6355 0.1734 0.1828 0.065 Uiso 1 1 calc R U
C10 C 0.6891(10) 0.3802(17) 0.2256(8) 0.047(4) Uani 1 1 d . .
C11 C 0.8070(11) 0.2599(15) 0.1690(9) 0.056(4) Uani 1 1 d . .
C12 C 0.8758(10) 0.2816(15) 0.1068(8) 0.045(3) Uani 1 1 d . .
C13 C 0.9865(11) 0.3099(19) 0.1511(10) 0.059(5) Uani 1 1 d . .
H13A H 0.9938 0.3483 0.2082 0.071 Uiso 1 1 calc R U
H13B H 1.0240 0.2173 0.1548 0.071 Uiso 1 1 calc R U
C14 C 1.0224(12) 0.422(2) 0.0986(11) 0.077(5) Uani 1 1 d . .
H14A H 1.0676 0.3744 0.0703 0.092 Uiso 1 1 calc R U
H14B H 1.0577 0.5019 0.1345 0.092 Uiso 1 1 calc R U
C15 C 0.9319(11) 0.4886(18) 0.0311(9) 0.061(4) Uani 1 1 d . .
H15A H 0.9351 0.5974 0.0289 0.073 Uiso 1 1 calc R U
H15B H 0.9270 0.4475 -0.0250 0.073 Uiso 1 1 calc R U
C16 C 0.7510(11) 0.4353(14) -0.0008(9) 0.047(4) Uani 1 1 d . .
H16A H 0.7036 0.3733 0.0180 0.057 Uiso 1 1 calc R U
H16B H 0.7606 0.3923 -0.0529 0.057 Uiso 1 1 calc R U
C17 C 0.7109(10) 0.5951(13) -0.0177(8) 0.041(3) Uani 1 1 d . .
C18 C 0.7310(12) 0.6779(18) -0.0845(10) 0.067(5) Uani 1 1 d . .
H18 H 0.7677 0.6376 -0.1193 0.081 Uiso 1 1 calc R U
C19 C 0.6927(13) 0.825(2) -0.0963(11) 0.073(5) Uani 1 1 d . .
H19 H 0.7083 0.8855 -0.1377 0.087 Uiso 1 1 calc R U
C20 C 0.6381(13) 0.8787(19) -0.0525(13) 0.076(5) Uani 1 1 d . .
C21 C 0.6161(11) 0.8032(18) 0.0141(10) 0.063(4) Uani 1 1 d . .
C22 C 0.6519(10) 0.6570(18) 0.0277(10) 0.057(4) Uani 1 1 d . .
H22 H 0.6348 0.5995 0.0694 0.069 Uiso 1 1 calc R U
C23 C 0.7195(11) 0.7373(16) 0.3632(9) 0.048(4) Uani 1 1 d . .
C24 C 0.6706(12) 0.8751(17) 0.3422(10) 0.069(5) Uani 1 1 d . .
H24 H 0.6466 0.9012 0.2853 0.083 Uiso 1 1 calc R U
C25 C 0.6572(15) 0.974(2) 0.4050(13) 0.093(6) Uani 1 1 d . .
H25 H 0.6240 1.0650 0.3909 0.112 Uiso 1 1 calc R U
C26 C 0.6954(16) 0.9321(19) 0.4890(12) 0.081(6) Uani 1 1 d . .
H26 H 0.6851 0.9950 0.5315 0.097 Uiso 1 1 calc R U
C27 C 0.7470(15) 0.804(3) 0.5118(10) 0.094(7) Uani 1 1 d . .
H27 H 0.7745 0.7825 0.5689 0.113 Uiso 1 1 calc R U
C28 C 0.7593(10) 0.7011(17) 0.4492(9) 0.054(4) Uani 1 1 d . .
H28 H 0.7931 0.6112 0.4647 0.064 Uiso 1 1 calc R U
C29 C 1.0374(10) 0.9112(19) 0.3221(8) 0.056(4) Uani 1 1 d . .
H29A H 1.0998 0.9093 0.3063 0.067 Uiso 1 1 calc R U
H29B H 1.0074 1.0087 0.3059 0.067 Uiso 1 1 calc R U
C30 C 1.0586(10) 0.8970(19) 0.4143(10) 0.060(4) Uani 1 1 d . .
C31 C 1.0029(13) 0.9650(18) 0.4629(10) 0.067(5) Uani 1 1 d . .
H31 H 0.9503 1.0253 0.4347 0.080 Uiso 1 1 calc R U
C32 C 1.0192(17) 0.951(3) 0.5515(13) 0.092(6) Uani 1 1 d . .
H32 H 0.9809 1.0020 0.5813 0.110 Uiso 1 1 calc R U
C33 C 1.0971(17) 0.853(3) 0.5929(12) 0.087(6) Uani 1 1 d . .
H33 H 1.1085 0.8342 0.6507 0.105 Uiso 1 1 calc R U
C34 C 1.1510(15) 0.792(2) 0.5512(12) 0.085(6) Uani 1 1 d . .
H34 H 1.2018 0.7300 0.5803 0.102 Uiso 1 1 calc R U
C35 C 1.1391(15) 0.8132(17) 0.4610(15) 0.093(6) Uani 1 1 d . .
H35 H 1.1844 0.7715 0.4345 0.112 Uiso 1 1 calc R U
C36 C 0.8616(12) 0.1507(17) 0.0430(9) 0.068(5) Uani 1 1 d . .
H36A H 0.7931 0.1438 0.0126 0.102 Uiso 1 1 calc R U
H36B H 0.8820 0.0584 0.0730 0.102 Uiso 1 1 calc R U
H36C H 0.9009 0.1682 0.0036 0.102 Uiso 1 1 calc R U

loop_
_atom_site_aniso_label
_atom_site_aniso_U_11
_atom_site_aniso_U_22
_atom_site_aniso_U_33
_atom_site_aniso_U_23
_atom_site_aniso_U_13
_atom_site_aniso_U_12
Ni1 0.0517(9) 0.0290(8) 0.0294(7) -0.0008(10) 0.0163(6) 0.0013(10)
O1 0.083(8) 0.091(9) 0.043(6) 0.004(6) 0.032(6) -0.021(7)
O2 0.067(6) 0.040(6) 0.034(5) -0.007(5) 0.024(5) -0.020(5)
O3 0.119(10) 0.032(6) 0.111(9) 0.016(6) 0.067(8) 0.015(6)
Cl1 0.091(3) 0.107(4) 0.131(4) -0.008(3) 0.072(3) -0.016(3)
Cl2 0.092(3) 0.055(3) 0.217(6) 0.058(5) 0.010(3) 0.003(4)
Cl3 0.093(3) 0.050(3) 0.157(5) -0.019(3) 0.037(3) 0.011(3)
N1 0.075(8) 0.020(6) 0.042(7) 0.000(5) 0.025(6) 0.003(6)
N2 0.066(8) 0.027(7) 0.048(7) 0.014(6) 0.027(6) 0.010(6)
N3 0.066(8) 0.029(7) 0.026(6) -0.007(5) 0.017(6) 0.002(6)
C1 0.052(9) 0.049(10) 0.037(9) 0.007(7) 0.024(7) 0.005(8)
C2 0.038(8) 0.056(10) 0.042(8) 0.012(7) 0.009(6) -0.005(7)
C3 0.065(10) 0.024(8) 0.061(9) -0.005(7) 0.031(8) -0.011(7)
C4 0.045(8) 0.045(9) 0.031(8) 0.021(6) 0.015(7) 0.012(7)
C5 0.058(9) 0.033(8) 0.036(8) -0.006(6) 0.015(7) 0.010(7)
C6 0.066(10) 0.063(11) 0.050(9) -0.007(7) 0.025(8) -0.002(9)
C7 0.055(10) 0.062(12) 0.072(12) 0.007(9) 0.012(8) -0.004(9)
C8 0.064(12) 0.041(11) 0.102(14) 0.015(10) 0.008(10) -0.002(8)
C9 0.072(11) 0.043(10) 0.060(10) -0.014(8) 0.039(9) -0.008(8)
C10 0.056(9) 0.047(9) 0.044(8) -0.001(7) 0.027(7) 0.017(8)
C11 0.084(12) 0.020(8) 0.072(11) -0.001(7) 0.037(9) 0.010(8)
C12 0.056(9) 0.030(8) 0.052(9) -0.002(7) 0.018(7) 0.008(7)
C13 0.057(10) 0.069(12) 0.063(11) 0.005(9) 0.036(8) 0.014(9)
C14 0.079(12) 0.062(12) 0.096(14) -0.003(11) 0.035(11) 0.001(10)
C15 0.071(11) 0.059(11) 0.061(10) -0.001(8) 0.033(9) -0.008(8)
C16 0.068(10) 0.019(8) 0.053(9) -0.002(6) 0.012(7) -0.004(7)
C17 0.049(8) 0.016(9) 0.054(8) 0.004(6) 0.008(7) 0.000(6)
C18 0.087(12) 0.039(10) 0.070(12) 0.000(9) 0.010(9) 0.012(9)
C19 0.082(13) 0.054(12) 0.074(13) 0.031(9) 0.008(10) 0.012(10)
C20 0.067(12) 0.031(10) 0.112(16) 0.009(10) -0.011(11) 0.015(9)
C21 0.068(11) 0.036(10) 0.071(11) 0.003(8) -0.005(8) -0.015(8)
C22 0.045(9) 0.048(10) 0.068(11) 0.008(8) -0.006(8) -0.005(8)
C23 0.069(10) 0.031(8) 0.056(10) -0.007(7) 0.037(8) 0.009(7)
C24 0.102(13) 0.037(10) 0.075(11) -0.012(9) 0.033(10) 0.007(10)
C25 0.127(17) 0.053(12) 0.114(17) -0.026(12) 0.060(14) 0.018(11)
C26 0.171(19) 0.030(10) 0.071(13) -0.016(9) 0.085(13) 0.003(11)
C27 0.144(18) 0.114(19) 0.033(10) -0.011(11) 0.036(11) -0.041(15)
C28 0.073(10) 0.053(10) 0.043(9) -0.003(8) 0.031(8) 0.009(8)
C29 0.062(9) 0.067(11) 0.042(9) -0.007(8) 0.020(7) -0.022(9)
C30 0.048(9) 0.053(10) 0.069(11) -0.019(9) -0.001(8) -0.001(8)
C31 0.088(12) 0.054(11) 0.056(11) -0.014(8) 0.012(9) -0.002(9)
C32 0.103(16) 0.087(16) 0.085(16) -0.020(12) 0.024(12) -0.036(13)
C33 0.114(18) 0.084(16) 0.058(13) -0.027(12) 0.011(13) -0.047(14)
C34 0.123(17) 0.072(14) 0.043(11) 0.012(10) -0.009(11) -0.007(12)
C35 0.103(15) 0.026(10) 0.15(2) -0.026(11) 0.033(14) 0.011(10)
C36 0.084(12) 0.058(11) 0.070(11) -0.004(9) 0.032(9) 0.032(9)

loop_
_atom_type_symbol
_atom_type_description
_atom_type_scat_dispersion_real
_atom_type_scat_dispersion_imag
_atom_type_scat_source
C C 0.0033 0.0016 'International Tables Vol C Tables 4.2.6.8 and 6.1.1.4'
H H 0.0000 0.0000 'International Tables Vol C Tables 4.2.6.8 and 6.1.1.4'
N N 0.0061 0.0033 'International Tables Vol C Tables 4.2.6.8 and 6.1.1.4'
O O 0.0106 0.0060 'International Tables Vol C Tables 4.2.6.8 and 6.1.1.4'
Cl Cl 0.1484 0.1585 'International Tables Vol C Tables 4.2.6.8 and 6.1.1.4'
Ni Ni 0.3393 1.1124 'International Tables Vol C Tables 4.2.6.8 and 6.1.1.4'

loop_
_geom_angle_atom_site_label_1
_geom_angle_atom_site_label_2
_geom_angle_atom_site_label_3
_geom_angle
N2 Ni1 O2 174.1(4)
N2 Ni1 N1 93.0(5)
O2 Ni1 N1 92.8(4)
N2 Ni1 N3 84.0(4)
O2 Ni1 N3 90.2(4)
N1 Ni1 N3 176.8(5)
C1 O2 Ni1 124.3(8)
C4 N1 C3 119.6(11)
C4 N1 Ni1 123.8(10)
C3 N1 Ni1 116.6(8)
C11 N2 C10 117.4(12)
C11 N2 Ni1 115.8(9)
C10 N2 Ni1 126.6(9)
C16 N3 C15 112.1(10)
C16 N3 C12 112.8(10)
C15 N3 C12 107.4(10)
C16 N3 Ni1 107.5(8)
C15 N3 Ni1 114.3(8)
C12 N3 Ni1 102.5(7)
O1 C1 O2 122.7(12)
O1 C1 C2 121.9(14)
O2 C1 C2 115.4(11)
C3 C2 C1 111.1(11)
C3 C2 C29 110.0(11)
C1 C2 C29 113.1(11)
C3 C2 H2 107.5
C1 C2 H2 107.5
C29 C2 H2 107.5
N1 C3 C2 114.1(11)
N1 C3 H3A 108.7
C2 C3 H3A 108.7
N1 C3 H3B 108.7
C2 C3 H3B 108.7
H3A C3 H3B 107.6
N1 C4 C5 125.7(13)
N1 C4 C23 118.2(13)
C5 C4 C23 116.0(11)
C4 C5 C10 123.6(12)
C4 C5 C6 121.3(12)
C10 C5 C6 115.0(13)
C7 C6 C5 124.3(15)
C7 C6 H6 117.9
C5 C6 H6 117.9
C6 C7 C8 120.0(15)
C6 C7 Cl1 122.0(14)
C8 C7 Cl1 118.0(13)
C9 C8 C7 121.4(15)
C9 C8 H8 119.3
C7 C8 H8 119.3
C8 C9 C10 119.9(13)
C8 C9 H9 120.0
C10 C9 H9 120.0
C9 C10 N2 123.0(12)
C9 C10 C5 119.4(11)
N2 C10 C5 117.6(13)
O3 C11 N2 130.9(13)
O3 C11 C12 115.7(11)
N2 C11 C12 113.1(11)
C36 C12 N3 114.3(11)
C36 C12 C13 112.1(11)
N3 C12 C13 99.7(11)
C36 C12 C11 110.4(11)
N3 C12 C11 104.9(10)
C13 C12 C11 114.9(12)
C14 C13 C12 106.6(13)
C14 C13 H13A 110.4
C12 C13 H13A 110.4
C14 C13 H13B 110.4
C12 C13 H13B 110.4
H13A C13 H13B 108.6
C13 C14 C15 109.1(13)
C13 C14 H14A 109.9
C15 C14 H14A 109.9
C13 C14 H14B 109.9
C15 C14 H14B 109.9
H14A C14 H14B 108.3
N3 C15 C14 100.9(11)
N3 C15 H15A 111.6
C14 C15 H15A 111.6
N3 C15 H15B 111.6
C14 C15 H15B 111.6
H15A C15 H15B 109.4
N3 C16 C17 110.0(10)
N3 C16 H16A 109.7
C17 C16 H16A 109.7
N3 C16 H16B 109.7
C17 C16 H16B 109.7
H16A C16 H16B 108.2
C22 C17 C18 118.8(12)
C22 C17 C16 121.7(12)
C18 C17 C16 119.4(12)
C17 C18 C19 116.7(15)
C17 C18 H18 121.6
C19 C18 H18 121.6
C20 C19 C18 122.3(17)
C20 C19 H19 118.8
C18 C19 H19 118.8
C19 C20 C21 123.5(16)
C19 C20 Cl2 119.1(16)
C21 C20 Cl2 117.4(15)
C20 C21 C22 116.0(16)
C20 C21 Cl3 123.4(14)
C22 C21 Cl3 120.6(14)
C17 C22 C21 122.4(15)
C17 C22 H22 118.8
C21 C22 H22 118.8
C24 C23 C28 119.0(13)
C24 C23 C4 119.9(13)
C28 C23 C4 121.0(12)
C25 C24 C23 121.5(16)
C25 C24 H24 119.3
C23 C24 H24 119.3
C26 C25 C24 117.5(17)
C26 C25 H25 121.3
C24 C25 H25 121.3
C27 C26 C25 122.8(14)
C27 C26 H26 118.6
C25 C26 H26 118.6
C26 C27 C28 120.3(16)
C26 C27 H27 119.9
C28 C27 H27 119.9
C23 C28 C27 118.9(16)
C23 C28 H28 120.6
C27 C28 H28 120.6
C30 C29 C2 115.8(12)
C30 C29 H29A 108.3
C2 C29 H29A 108.3
C30 C29 H29B 108.3
C2 C29 H29B 108.3
H29A C29 H29B 107.4
C31 C30 C35 114.4(16)
C31 C30 C29 123.9(15)
C35 C30 C29 121.7(16)
C30 C31 C32 125.5(18)
C30 C31 H31 117.3
C32 C31 H31 117.3
C31 C32 C33 116.3(19)
C31 C32 H32 121.8
C33 C32 H32 121.8
C34 C33 C32 120(2)
C34 C33 H33 120.0
C32 C33 H33 120.0
C33 C34 C35 124(2)
C33 C34 H34 117.8
C35 C34 H34 117.8
C30 C35 C34 119.0(17)
C30 C35 H35 120.5
C34 C35 H35 120.5
C12 C36 H36A 109.5
C12 C36 H36B 109.5
H36A C36 H36B 109.5
C12 C36 H36C 109.5
H36A C36 H36C 109.5
H36B C36 H36C 109.5

loop_
_geom_bond_atom_site_label_1
_geom_bond_atom_site_label_2
_geom_bond_distance
Ni1 N2 1.818(11)
Ni1 O2 1.853(8)
Ni1 N1 1.910(10)
Ni1 N3 1.992(9)
O1 C1 1.239(15)
O2 C1 1.314(16)
O3 C11 1.234(15)
Cl1 C7 1.769(15)
Cl2 C20 1.783(17)
Cl3 C21 1.721(17)
N1 C4 1.296(15)
N1 C3 1.484(16)
N2 C11 1.328(16)
N2 C10 1.414(15)
N3 C16 1.498(17)
N3 C15 1.505(15)
N3 C12 1.540(16)
C1 C2 1.510(16)
C2 C3 1.509(16)
C2 C29 1.532(19)
C2 H2 0.9800
C3 H3A 0.9700
C3 H3B 0.9700
C4 C5 1.428(18)
C4 C23 1.522(17)
C5 C10 1.433(17)
C5 C6 1.436(18)
C6 C7 1.29(2)
C6 H6 0.9300
C7 C8 1.39(2)
C8 C9 1.350(18)
C8 H8 0.9300
C9 C10 1.409(19)
C9 H9 0.9300
C11 C12 1.580(18)
C12 C36 1.539(18)
C12 C13 1.55(2)
C13 C14 1.48(2)
C13 H13A 0.9700
C13 H13B 0.9700
C14 C15 1.56(2)
C14 H14A 0.9700
C14 H14B 0.9700
C15 H15A 0.9700
C15 H15B 0.9700
C16 C17 1.527(18)
C16 H16A 0.9700
C16 H16B 0.9700
C17 C22 1.358(18)
C17 C18 1.401(19)
C18 C19 1.41(2)
C18 H18 0.9300
C19 C20 1.26(2)
C19 H19 0.9300
C20 C21 1.38(2)
C21 C22 1.39(2)
C22 H22 0.9300
C23 C24 1.40(2)
C23 C28 1.406(19)
C24 C25 1.40(2)
C24 H24 0.9300
C25 C26 1.39(2)
C25 H25 0.9300
C26 C27 1.35(3)
C26 H26 0.9300
C27 C28 1.41(2)
C27 H27 0.9300
C28 H28 0.9300
C29 C30 1.460(18)
C29 H29A 0.9700
C29 H29B 0.9700
C30 C31 1.39(2)
C30 C35 1.40(2)
C31 C32 1.41(2)
C31 H31 0.9300
C32 C33 1.42(3)
C32 H32 0.9300
C33 C34 1.26(2)
C33 H33 0.9300
C34 C35 1.45(2)
C34 H34 0.9300
C35 H35 0.9300
C36 H36A 0.9600
C36 H36B 0.9600
C36 H36C 0.9600

loop_
_geom_hbond_atom_site_label_D
_geom_hbond_atom_site_label_H
_geom_hbond_atom_site_label_A
_geom_hbond_distance_DH
_geom_hbond_distance_HA
_geom_hbond_distance_DA
_geom_hbond_angle_DHA
_geom_hbond_site_symmetry_A
C3 H3B O3 0.97 2.36 3.299(17) 163.1 1_565
C9 H9 O3 0.93 2.32 2.822(18) 113.3 .
C15 H15A O2 0.97 2.16 2.741(17) 116.9 .
C15 H15B O1 0.97 2.39 3.318(16) 159.4 2_745
C36 H36A Cl2 0.96 2.94 3.889(17) 169.5 1_545
C36 H36B O1 0.96 2.64 3.51(2) 150.1 1_545

loop_
_geom_torsion_atom_site_label_1
_geom_torsion_atom_site_label_2
_geom_torsion_atom_site_label_3
_geom_torsion_atom_site_label_4
_geom_torsion
N1 Ni1 O2 C1 52.0(10)
N3 Ni1 O2 C1 -129.0(11)
N1 Ni1 N2 C11 -149.5(11)
N3 Ni1 N2 C11 31.5(11)
N1 Ni1 N2 C10 34.2(11)
N3 Ni1 N2 C10 -144.7(11)
Ni1 O2 C1 O1 157.0(11)
Ni1 O2 C1 C2 -24.1(16)
O1 C1 C2 C3 138.2(14)
O2 C1 C2 C3 -40.6(17)
O1 C1 C2 C29 14(2)
O2 C1 C2 C29 -164.9(12)
C4 N1 C3 C2 153.1(12)
Ni1 N1 C3 C2 -29.1(14)
C1 C2 C3 N1 68.6(15)
C29 C2 C3 N1 -165.4(12)
C3 N1 C4 C5 -177.4(12)
Ni1 N1 C4 C5 5.0(19)
C3 N1 C4 C23 1.8(18)
Ni1 N1 C4 C23 -175.9(9)
N1 C4 C5 C10 14(2)
C23 C4 C5 C10 -164.7(13)
N1 C4 C5 C6 -168.6(13)
C23 C4 C5 C6 12.2(18)
C4 C5 C6 C7 -178.6(15)
C10 C5 C6 C7 -1(2)
C5 C6 C7 C8 0(3)
C5 C6 C7 Cl1 -178.2(11)
C6 C7 C8 C9 2(3)
Cl1 C7 C8 C9 -179.5(12)
C7 C8 C9 C10 -3(2)
C8 C9 C10 N2 -176.1(13)
C8 C9 C10 C5 2(2)
C11 N2 C10 C9 -23(2)
Ni1 N2 C10 C9 152.8(11)
C11 N2 C10 C5 159.0(13)
Ni1 N2 C10 C5 -24.8(17)
C4 C5 C10 C9 177.6(12)
C6 C5 C10 C9 0.5(19)
C4 C5 C10 N2 -4.7(19)
C6 C5 C10 N2 178.2(12)
C10 N2 C11 O3 -24(3)
Ni1 N2 C11 O3 159.7(16)
C10 N2 C11 C12 163.5(11)
Ni1 N2 C11 C12 -13.1(16)
C16 N3 C12 C36 45.2(15)
C15 N3 C12 C36 -78.7(13)
Ni1 N3 C12 C36 160.5(10)
C16 N3 C12 C13 165.0(10)
C15 N3 C12 C13 41.0(12)
Ni1 N3 C12 C13 -79.7(9)
C16 N3 C12 C11 -75.8(12)
C15 N3 C12 C11 160.2(11)
Ni1 N3 C12 C11 39.4(11)
O3 C11 C12 C36 42.2(19)
N2 C11 C12 C36 -143.7(13)
O3 C11 C12 N3 165.9(14)
N2 C11 C12 N3 -20.1(16)
O3 C11 C12 C13 -85.7(17)
N2 C11 C12 C13 88.3(16)
C36 C12 C13 C14 90.9(14)
N3 C12 C13 C14 -30.5(13)
C11 C12 C13 C14 -142.0(12)
C12 C13 C14 C15 10.7(16)
C16 N3 C15 C14 -159.0(11)
C12 N3 C15 C14 -34.6(13)
Ni1 N3 C15 C14 78.4(12)
C13 C14 C15 N3 14.3(16)
C15 N3 C16 C17 -77.2(14)
C12 N3 C16 C17 161.5(10)
Ni1 N3 C16 C17 49.3(12)
N3 C16 C17 C22 -88.6(15)
N3 C16 C17 C18 94.7(15)
C22 C17 C18 C19 4(2)
C16 C17 C18 C19 -179.3(13)
C17 C18 C19 C20 -4(3)
C18 C19 C20 C21 5(3)
C18 C19 C20 Cl2 -176.9(13)
C19 C20 C21 C22 -5(3)
Cl2 C20 C21 C22 176.9(11)
C19 C20 C21 Cl3 176.5(15)
Cl2 C20 C21 Cl3 -2(2)
C18 C17 C22 C21 -4(2)
C16 C17 C22 C21 178.9(12)
C20 C21 C22 C17 5(2)
Cl3 C21 C22 C17 -176.6(11)
N1 C4 C23 C24 76.9(17)
C5 C4 C23 C24 -103.9(16)
N1 C4 C23 C28 -98.9(16)
C5 C4 C23 C28 80.4(16)
C28 C23 C24 C25 -3(2)
C4 C23 C24 C25 -178.5(15)
C23 C24 C25 C26 1(3)
C24 C25 C26 C27 2(3)
C25 C26 C27 C28 -4(3)
C24 C23 C28 C27 1(2)
C4 C23 C28 C27 177.0(14)
C26 C27 C28 C23 2(3)
C3 C2 C29 C30 64.5(16)
C1 C2 C29 C30 -170.6(13)
C2 C29 C30 C31 -91.3(19)
C2 C29 C30 C35 89.5(18)
C35 C30 C31 C32 -3(2)
C29 C30 C31 C32 178.1(16)
C30 C31 C32 C33 -3(3)
C31 C32 C33 C34 4(3)
C32 C33 C34 C35 -1(3)
C31 C30 C35 C34 6(2)
C29 C30 C35 C34 -174.5(15)
C33 C34 C35 C30 -5(3)

loop_
_platon_squeeze_void_nr
_platon_squeeze_void_average_x
_platon_squeeze_void_average_y
_platon_squeeze_void_average_z
_platon_squeeze_void_volume
_platon_squeeze_void_count_electrons
_platon_squeeze_void_content
1 0.500 -0.038 0.500 496 122 ' '
